data_1524951
loop_
_publ_author_name
'Moore, P.B.'
'Zanazzi, P.F.'
'Araki, T.'
'Merlino, S.'
'Mellini, M.'

_publ_section_title
;
 The Arrojdite - Dickinsonite series, K Na4 Ca (Fe, Mn)14 Al (O H)2 (P
 O4)12: crystal structure and crystal chemistry
;
_journal_name_full 'American Mineralogist'
_journal_page_first 1034
_journal_page_last 1049
_journal_volume 66
_journal_year 1981
_chemical_formula_sum 'Al Ca F2 Fe10 K Mn3 Na5 O48 P12'
_chemical_name_systematic 'K Na5 Ca (Fe10 Mn3) Al F2 (P O4)12'
_space_group_IT_number 15
_symmetry_space_group_name_Hall '-A 2ya'
_symmetry_space_group_name_H-M 'A 1 2/a 1'
_cell_angle_alpha 90
_cell_angle_beta 105.72
_cell_angle_gamma 90
_cell_formula_units_Z 4
_cell_length_a 24.693
_cell_length_b 10.031
_cell_length_c 16.453
_cell_volume 3922.905
_citation_journal_id_ASTM AMMIAY
_cod_data_source_file Moore_AMMIAY_1981_539.cif
_cod_data_source_block Al1Ca1F2Fe10K1Mn3Na5O48P12
_cod_original_sg_symbol_Hall '-C 2yc (z,y,-x)'
_cod_original_formula_sum 'Al1 Ca1 F2 Fe10 K1 Mn3 Na5 O48 P12'
_cod_database_code 1524951

loop_
_symmetry_equiv_pos_as_xyz
x,y,z
-x+1/2,y,-z
-x,-y,-z
x-1/2,-y,z
x,y+1/2,z+1/2
-x+1/2,y+1/2,-z+1/2
-x,-y+1/2,-z+1/2
x-1/2,-y+1/2,z+1/2

loop_
_atom_site_label
_atom_site_type_symbol
_atom_site_fract_x
_atom_site_fract_y
_atom_site_fract_z
_atom_site_occupancy
_atom_site_U_iso_or_equiv
Fe2 Fe+2 0.26656 0.00954 0.21173 0.77 0.0
Fe7 Fe+2 0.34199 0.29518 0.21822 0.77 0.0
O16 O-2 0.0803 0.8734 0.0636 1 0.0
Fe3 Fe+2 0.14023 0.01559 0.10524 0.77 0.0
O6 O-2 0.3231 0.086 0.1479 0.5 0.0
O26 O-2 0.1847 0.3561 0.2151 1 0.0
O5 O-2 0.2718 0.954 0.0224 0.5 0.0
O15 O-2 0.0489 0.6431 0.0458 1 0.0
O4 O-2 0.422 0.0469 0.1821 0.5 0.0
O12 O-2 0.0367 0.3958 0.095 1 0.0
Na5 Na+1 0.456 0.9448 0.2037 0.5 0.0
O3 O-2 0.3179 0.0734 0.1382 0.5 0.0
Mn6 Mn+2 0.35132 0.70124 0.20352 0.23 0.0
O25 O-2 0.2055 0.147 0.1443 1 0.0
O11 O-2 0.0752 0.1662 0.0843 1 0.0
Fe1 Fe+2 0.47321 0.89531 0.22048 0.385 0.0
P2 P+5 0.3344 0.9972 0.0803 0.5 0.0
Na3 Na+1 0.25 0.1248 0 0.5 0.0
O14 O-2 0.0644 0.2542 0.2238 1 0.0
Ca1 Ca+2 0.48587 0.22363 0.23404 0.5 0.0
Na2 Na+1 0 0 0 1 0.0
O23 O-2 0.1646 0.3456 0.0562 1 0.0
O2 O-2 0.3633 -0.1412 0.1122 1 0.0
O10 O-2 0.4725 0.4678 0.2131 1 0.0
Mn2 Mn+2 0.26656 0.00954 0.21173 0.23 0.0
Al1 Al+3 0 0.5 0 1 0.0
Fe6 Fe+2 0.35132 0.70124 0.20352 0.77 0.0
O20 O-2 0.2709 0.6765 0.1296 1 0.0
P4 P+5 0.03946 0.252 0.12684 1 0.0
P7 P+5 0.20536 0.3003 0.14028 1 0.0
O17 O-2 -0.0114 0.8142 0.0967 1 0.0
O21 O-2 0.2105 0.8783 0.1348 1 0.0
O9 O-2 0.3872 0.343 0.1317 1 0.0
O8 O-2 0.3909 0.597 0.1207 1 0.0
Fe5 Fe+2 0.3999 0.74383 0.03394 0.77 0.0
O18 O-2 0.0793 0.7371 0.1939 1 0.0
P3 P+5 0.42435 0.46788 0.13165 1 0.0
O22 O-2 0.1952 0.6648 0.2057 1 0.0
Mn1 Mn+2 0.47321 0.89531 0.22048 0.115 0.0
F1 F-1 0.1395 0.0035 0.2301 1 0.0
P6 P+5 0.21262 0.72485 0.12932 1 0.0
Na1 Na+1 0.11986 0.51637 0.13523 1 0.0
P5 P+5 0.04849 0.76821 0.102 1 0.0
O7 O-2 0.4456 0.4443 0.0519 1 0.0
P1 P+5 0.36662 0.01006 0.11457 0.5 0.0
O1 O-2 0.3677 0.0625 0.0258 1 0.0
Mn4 Mn+2 0.40367 0.25041 0.02298 0.23 0.0
Na4 Na+1 0.25 0.9192 0 0.5 0.0
O13 O-2 -0.0199 0.1897 0.1101 1 0.0
Mn5 Mn+2 0.3999 0.74383 0.03394 0.23 0.0
Mn3 Mn+2 0.14023 0.01559 0.10524 0.23 0.0
O19 O-2 0.1712 0.6753 0.0486 1 0.0
Mn7 Mn+2 0.34199 0.29518 0.21822 0.23 0.0
K1 K+1 0.25 0.509 0 1 0.0
Fe4 Fe+2 0.40367 0.25041 0.02298 0.77 0.0
O24 O-2 0.2644 0.3551 0.1456 1 0.0
